data_4077643
loop_
_publ_author_name
'Djukic, Jean-Pierre'
'Maisse-Fran\,cois, Aline'
'Pfeffer, Michel'
'D\"otz, Karl Heinz'
'De Cian, Andr\'e'
'Fischer, Jean'

_publ_section_title
;
 Organometallic Helices:&#x00A0; The Mechanism of Formation of
 &#x201C;Metallospiralenes&#x201D;
;
_journal_issue 25
_journal_name_full Organometallics
_journal_page_first 5484
_journal_paper_doi 10.1021/om0006920
_journal_volume 19
_journal_year 2000
_chemical_formula_moiety 'C26 H22 Cr Mn N O8'
_chemical_formula_sum 'C26 H22 Cr Mn N O8'
_chemical_formula_weight 583.40
_chemical_name_systematic ' ?'
_space_group_IT_number 14
_symmetry_cell_setting monoclinic
_symmetry_space_group_name_Hall '-P 2ybc'
_symmetry_space_group_name_H-M 'P 1 21/c 1'
_cell_angle_alpha 90
_cell_angle_beta 91.030(2)
_cell_angle_gamma 90
_cell_formula_units_Z 4
_cell_length_a 15.3920(7)
_cell_length_b 10.8910(5)
_cell_length_c 14.8720(5)
_cell_measurement_temperature 173
_cell_volume 2492.65(18)
_computing_publication_material CIFGEN_IN_OpenMoleN_(_1997)
_computing_structure_refinement LSFM_OpenMoleN_(_1997)
_computing_structure_solution Direct_methods_(SIR,_Burla_et_al.,_1989)
_diffrn_ambient_temperature 173
_diffrn_measurement_details
;
  17357 reflections were collected using program Collect
 ("Collect" Data collection software, Nonius B.V., 1998)
 The conditions were as follow : crystal to detector distance =  40. mm.
 Scan angle =  2.0 deg 1 scans of  150 sec per frame.
 Data collection was divided into  2 sets
 with the following starting angles and number of frames :

 Set 1 Theta =    9.94 Omega =  180.00 Kappa =    0.00   91 frames
 Set 2 Theta =   -8.49 Kappa =   47.06 Phi   =  126.87   52 frames
 Friedel pairs were not averaged. Internal R = 0.04
;
_diffrn_measurement_device_type KappaCCD
_diffrn_measurement_method '\p scans'
_diffrn_radiation_monochromator graphite
_diffrn_radiation_type Mo-K\a
_diffrn_radiation_wavelength 0.71073
_diffrn_reflns_av_R_equivalents 0
_diffrn_reflns_av_sigmaI/netI 0.333
_diffrn_reflns_limit_h_max 19
_diffrn_reflns_limit_h_min 0
_diffrn_reflns_limit_k_max 14
_diffrn_reflns_limit_k_min -13
_diffrn_reflns_limit_l_max 19
_diffrn_reflns_limit_l_min -19
_diffrn_reflns_number 17357
_diffrn_reflns_theta_max 27.55
_diffrn_reflns_theta_min 2.5
_diffrn_source xray_tube
_diffrn_standards_decay_% 0
_exptl_absorpt_coefficient_mu 0.994
_exptl_absorpt_correction_type none
_exptl_crystal_colour orange
_exptl_crystal_density_diffrn 1.55
_exptl_crystal_density_method none
_exptl_crystal_description prism
_exptl_crystal_F_000 1192
_exptl_crystal_size_max 0.16
_exptl_crystal_size_mid 0.14
_exptl_crystal_size_min 0.10
_refine_diff_density_max 0.801
_refine_diff_density_min -0.889
_refine_ls_extinction_method none
_refine_ls_goodness_of_fit_all 1.604
_refine_ls_goodness_of_fit_ref 1.509
_refine_ls_hydrogen_treatment noref
_refine_ls_matrix_type full
_refine_ls_number_constraints 0
_refine_ls_number_parameters 334
_refine_ls_number_reflns 7294
_refine_ls_number_restraints 0
_refine_ls_R_factor_all 0.063
_refine_ls_R_factor_gt 0.044
_refine_ls_shift/esd_mean 0.000
_refine_ls_shift/su_max 0.002
_refine_ls_structure_factor_coef F
_refine_ls_weighting_details 'w = 4Fo^2^/(\s^2^(Fo^2^) + 0.0064 Fo^4^)'
_refine_ls_weighting_scheme calc
_refine_ls_wR_factor_all 0.090
_refine_ls_wR_factor_ref 0.083
_reflns_number_gt 7294
_reflns_number_total 9869
_reflns_threshold_expression >3.0\s(I)
_cod_data_source_file om0006920.cif
_cod_data_source_block st19
_cod_depositor_comments
;
The following automatic conversions were performed:

'_refine_ls_weighting_scheme' value '4Fo^2^/(\s^2^(Fo^2^) + 0.0064
Fo^4^)' was changed to 'calc'. New tag '_refine_ls_weighting_details'
was created. The value of the new tag was set to 'w =
4Fo^2^/(\s^2^(Fo^2^) + 0.0064 Fo^4^)'.

Automatic conversion script
Id: cif_fix_values 3143 2015-03-26 13:38:13Z robertas 
;
_cod_original_cell_volume 2492.7(3)
_cod_database_code 4077643

loop_
_symmetry_equiv_pos_as_xyz
x,y,z
-x,1/2+y,1/2-z
-x,-y,-z
+x,1/2-y,1/2+z

loop_
_atom_site_label
_atom_site_fract_x
_atom_site_fract_y
_atom_site_fract_z
_atom_site_U_iso_or_equiv
_atom_site_adp_type
_atom_site_calc_flag
_atom_site_calc_attached_atom
_atom_site_type_symbol
CR 0.74434(3) 0.29208(4) 0.56963(3) 0.0217(2) Uani ? ? Cr
MN 0.73944(3) -0.14901(3) 0.62986(3) 0.0226(2) Uani ? ? Mn
C1 0.7775(2) 0.3577(2) 0.4611(2) 0.032(1) Uani ? ? C
O1 0.8018(2) 0.3983(2) 0.3936(1) 0.045(1) Uani ? ? O
C2 0.6562(2) 0.4072(3) 0.5731(2) 0.033(1) Uani ? ? C
O2 0.6003(2) 0.4784(2) 0.5718(2) 0.057(1) Uani ? ? O
C3 0.6623(2) 0.1963(3) 0.5098(2) 0.041(2) Uani ? ? C
O3 0.6088(2) 0.1416(2) 0.4719(2) 0.078(2) Uani ? ? O
C4 0.8798(2) 0.3357(2) 0.6185(2) 0.027(1) Uani ? ? C
C5 0.8211(2) 0.3748(2) 0.6828(2) 0.025(1) Uani ? ? C
C6 0.7586(2) 0.2920(2) 0.7166(2) 0.022(1) Uani ? ? C
C7 0.7554(2) 0.1674(2) 0.6868(2) 0.020(1) Uani ? ? C
C8 0.8168(2) 0.1242(2) 0.6230(2) 0.022(1) Uani ? ? C
C9 0.8765(2) 0.2118(2) 0.5893(2) 0.026(1) Uani ? ? C
C10 0.9458(2) 0.4231(3) 0.5802(2) 0.037(1) Uani ? ? C
C11 0.6838(2) 0.0914(2) 0.7207(2) 0.021(1) Uani ? ? C
N 0.6693(1) -0.0238(2) 0.7093(1) 0.022(1) Uani ? ? N
C12 0.5901(2) -0.0546(2) 0.7655(2) 0.028(1) Uani ? ? C
C13 0.5567(2) 0.0726(3) 0.7907(2) 0.040(2) Uani ? ? C
O4 0.6280(1) 0.1548(2) 0.7735(1) 0.0292(9) Uani ? ? O
C14 0.5216(2) -0.1224(3) 0.7105(2) 0.046(2) Uani ? ? C
C15 0.6202(2) -0.1254(3) 0.8487(2) 0.045(2) Uani ? ? C
C16 0.8265(2) -0.0069(2) 0.5918(2) 0.026(1) Uani ? ? C
O5 0.8680(1) -0.0107(2) 0.5060(1) 0.035(1) Uani ? ? O
C17 0.8123(3) 0.0034(3) 0.4283(2) 0.042(2) Uani ? ? C
C18 0.8775(2) -0.0891(2) 0.6528(2) 0.025(1) Uani ? ? C
C19 0.8481(2) -0.1174(2) 0.7410(2) 0.025(1) Uani ? ? C
C20 0.8860(2) -0.2160(3) 0.7895(2) 0.031(1) Uani ? ? C
C21 0.9531(2) -0.2836(3) 0.7551(2) 0.037(1) Uani ? ? C
C22 0.9882(2) -0.2488(3) 0.6722(2) 0.038(2) Uani ? ? C
C23 0.9517(2) -0.1554(3) 0.6221(2) 0.034(1) Uani ? ? C
C24 0.7887(2) -0.2562(2) 0.5538(2) 0.032(1) Uani ? ? C
O6 0.8151(2) -0.3284(2) 0.5044(1) 0.044(1) Uani ? ? O
C25 0.7008(2) -0.2867(2) 0.6883(2) 0.032(1) Uani ? ? C
O7 0.6864(2) -0.3781(2) 0.7228(2) 0.046(1) Uani ? ? O
C26 0.6521(2) -0.1391(3) 0.5467(2) 0.035(1) Uani ? ? C
O8 0.5983(2) -0.1381(2) 0.4917(2) 0.057(1) Uani ? ? O
H1 0.8229 0.4571 0.7040 0.0329 Uiso calc C5 H
H2 0.7183 0.3198 0.7597 0.0285 Uiso calc C6 H
H3 0.9162 0.1860 0.5449 0.0342 Uiso calc C9 H
H4 0.9801 0.3811 0.5376 0.0494 Uiso calc C10 H
H5 0.9166 0.4897 0.5516 0.0494 Uiso calc C10 H
H6 0.9822 0.4536 0.6274 0.0494 Uiso calc C10 H
H7 0.5418 0.0752 0.8524 0.0558 Uiso calc C13 H
H8 0.5074 0.0939 0.7547 0.0558 Uiso calc C13 H
H9 0.4733 -0.1403 0.7473 0.0645 Uiso calc C14 H
H10 0.5031 -0.0726 0.6613 0.0645 Uiso calc C14 H
H11 0.5453 -0.1969 0.6885 0.0645 Uiso calc C14 H
H12 0.5714 -0.1451 0.8842 0.0589 Uiso calc C15 H
H13 0.6482 -0.1990 0.8308 0.0589 Uiso calc C15 H
H14 0.6597 -0.0765 0.8829 0.0589 Uiso calc C15 H
H15 0.8460 -0.0005 0.3755 0.0633 Uiso calc C17 H
H16 0.7703 -0.0606 0.4271 0.0633 Uiso calc C17 H
H17 0.7836 0.0805 0.4309 0.0633 Uiso calc C17 H
H18 0.8031 -0.0702 0.7669 0.0321 Uiso calc C19 H
H19 0.8647 -0.2359 0.8473 0.0411 Uiso calc C20 H
H20 0.9753 -0.3528 0.7867 0.0488 Uiso calc C21 H
H21 1.0378 -0.2904 0.6506 0.0511 Uiso calc C22 H
H22 0.9763 -0.1343 0.5659 0.0450 Uiso calc C23 H

loop_
_atom_site_aniso_label
_atom_site_aniso_U_11
_atom_site_aniso_U_22
_atom_site_aniso_U_33
_atom_site_aniso_U_12
_atom_site_aniso_U_13
_atom_site_aniso_U_23
_atom_site_aniso_type_symbol
CR 0.0220(2) 0.0214(2) 0.0217(2) 0.0002(2) 0.0012(2) 0.0027(2) Cr
MN 0.0264(2) 0.0183(2) 0.0239(2) 0.0000(2) 0.0004(2) -0.0054(2) Mn
C1 0.032(1) 0.034(1) 0.029(1) 0.009(1) -0.003(1) -0.002(1) C
O1 0.057(1) 0.056(1) 0.029(1) 0.003(1) 0.008(1) 0.016(1) O
C2 0.030(1) 0.039(1) 0.031(1) 0.008(1) 0.004(1) 0.001(1) C
O2 0.043(1) 0.081(2) 0.053(1) 0.032(1) 0.003(1) -0.002(1) O
C3 0.048(2) 0.034(1) 0.044(2) 0.002(1) -0.017(1) 0.003(1) C
O3 0.073(2) 0.062(2) 0.105(2) -0.007(1) -0.057(1) -0.012(1) O
C4 0.022(1) 0.030(1) 0.031(1) -0.002(1) -0.002(1) 0.009(1) C
C5 0.028(1) 0.020(1) 0.028(1) -0.004(1) -0.003(1) 0.002(1) C
C6 0.027(1) 0.018(1) 0.021(1) -0.002(1) 0.002(1) -0.000(1) C
C7 0.022(1) 0.017(1) 0.020(1) -0.005(1) 0.001(1) 0.001(1) C
C8 0.019(1) 0.029(1) 0.020(1) 0.000(1) 0.000(1) 0.003(1) C
C9 0.020(1) 0.033(1) 0.025(1) 0.002(1) 0.006(1) 0.006(1) C
C10 0.028(1) 0.034(1) 0.052(2) -0.004(1) 0.004(1) 0.013(1) C
C11 0.020(1) 0.022(1) 0.021(1) 0.002(1) 0.003(1) 0.001(1) C
N 0.0194(9) 0.021(1) 0.026(1) -0.0033(8) 0.0026(8) -0.0001(9) N
C12 0.021(1) 0.027(1) 0.041(1) -0.005(1) 0.011(1) 0.001(1) C
C13 0.031(1) 0.031(1) 0.067(2) -0.006(1) 0.023(1) -0.003(2) C
O4 0.0273(9) 0.0244(9) 0.037(1) -0.0003(8) 0.0168(8) -0.0033(8) O
C14 0.026(1) 0.054(2) 0.069(2) -0.015(1) 0.006(2) -0.007(2) C
C15 0.051(2) 0.042(2) 0.043(2) 0.008(2) 0.022(1) 0.008(1) C
C16 0.030(1) 0.031(1) 0.018(1) 0.003(1) 0.010(1) -0.000(1) C
O5 0.048(1) 0.041(1) 0.0226(9) 0.011(1) 0.0152(8) 0.0007(9) O
C17 0.078(2) 0.048(2) 0.020(1) 0.016(2) 0.007(1) -0.005(1) C
C18 0.024(1) 0.023(1) 0.028(1) -0.000(1) 0.004(1) -0.004(1) C
C19 0.022(1) 0.029(1) 0.024(1) -0.003(1) 0.000(1) -0.004(1) C
C20 0.036(1) 0.030(1) 0.028(1) -0.003(1) -0.005(1) 0.002(1) C
C21 0.033(1) 0.031(1) 0.048(2) 0.006(1) -0.010(1) -0.000(1) C
C22 0.030(1) 0.037(2) 0.051(2) 0.012(1) 0.002(1) -0.007(1) C
C23 0.026(1) 0.039(2) 0.039(2) 0.005(1) 0.008(1) -0.003(1) C
C24 0.041(2) 0.027(1) 0.030(1) 0.001(1) -0.001(1) -0.001(1) C
O6 0.059(1) 0.039(1) 0.038(1) 0.013(1) 0.005(1) -0.0158(9) O
C25 0.030(1) 0.025(1) 0.042(2) -0.003(1) 0.006(1) -0.008(1) C
O7 0.062(1) 0.024(1) 0.064(1) -0.005(1) 0.018(1) 0.000(1) O
C26 0.038(2) 0.030(1) 0.038(2) 0.002(1) -0.004(1) -0.010(1) C
O8 0.053(1) 0.062(1) 0.056(1) 0.009(1) -0.026(1) -0.022(1) O

loop_
_atom_type_symbol
_atom_type_scat_dispersion_real
_atom_type_scat_dispersion_imag
_atom_type_scat_source
C 0.002 0.002 International_Tables_Vol_IV_Table_2.3.1
H 0.000 0.000 International_Tables_Vol_IV_Table_2.3.1
Cr 0.284 0.624 International_Tables_Vol_IV_Table_2.3.1
Mn 0.295 0.729 International_Tables_Vol_IV_Table_2.3.1
N 0.004 0.003 International_Tables_Vol_IV_Table_2.3.1
O 0.008 0.006 International_Tables_Vol_IV_Table_2.3.1

loop_
_geom_angle_atom_site_label_1
_geom_angle_atom_site_label_2
_geom_angle_atom_site_label_3
_geom_angle
C1 CR C2 88.6(1)
C1 CR C3 89.7(1)
C1 CR C4 86.1(1)
C1 CR C5 110.7(1)
C1 CR C6 147.9(1)
C1 CR C7 155.2(1)
C1 CR C8 118.3(1)
C1 CR C9 90.0(1)
C2 CR C3 84.3(1)
C2 CR C4 121.7(1)
C2 CR C5 94.8(1)
C2 CR C6 91.9(1)
C2 CR C7 116.1(1)
C2 CR C8 152.9(1)
C2 CR C9 158.6(1)
C3 CR C4 153.5(1)
C3 CR C5 159.6(1)
C3 CR C6 122.2(1)
C3 CR C7 94.3(1)
C3 CR C8 92.3(1)
C3 CR C9 117.0(1)
C4 CR C5 36.3(1)
C4 CR C6 66.5(1)
C4 CR C7 79.5(1)
C4 CR C8 67.1(1)
C4 CR C9 37.0(1)
C5 CR C6 37.4(1)
C5 CR C7 67.73(9)
C5 CR C8 79.2(1)
C5 CR C9 65.8(1)
C6 CR C7 37.81(9)
C6 CR C8 67.2(1)
C6 CR C9 78.1(1)
C7 CR C8 37.1(1)
C7 CR C9 66.3(1)
C8 CR C9 36.77(9)
N MN C16 90.56(9)
N MN C18 102.66(9)
N MN C24 173.5(1)
N MN C25 95.2(1)
N MN C26 87.9(1)
C16 MN C18 39.7(1)
C16 MN C24 91.7(1)
C16 MN C25 158.3(1)
C16 MN C26 103.7(1)
C18 MN C24 82.9(1)
C18 MN C25 118.6(1)
C18 MN C26 140.8(1)
C24 MN C25 84.9(1)
C24 MN C26 85.7(1)
C25 MN C26 97.4(1)
C5 C4 C9 118.7(2)
C5 C4 C10 121.0(3)
C9 C4 C10 120.3(3)
C4 C5 C6 120.1(2)
C5 C6 C7 121.0(2)
C6 C7 C8 119.9(2)
C6 C7 C11 116.7(2)
C8 C7 C11 123.3(2)
C7 C8 C9 116.9(2)
C7 C8 C16 125.8(2)
C9 C8 C16 117.2(2)
C4 C9 C8 123.4(3)
C7 C11 N 129.1(2)
C7 C11 O4 113.3(2)
N C11 O4 117.5(2)
C11 N C12 106.2(2)
N C12 C13 102.1(2)
N C12 C14 111.5(2)
N C12 C15 108.8(2)
C13 C12 C14 109.9(3)
C13 C12 C15 111.1(3)
C14 C12 C15 113.0(3)
C12 C13 O4 105.0(2)
C11 O4 C13 106.1(2)
C8 C16 O5 110.4(2)
C8 C16 C18 115.9(2)
O5 C16 C18 106.7(2)
C16 O5 C17 116.3(2)
C16 C18 C19 121.2(2)
C16 C18 C23 121.5(2)
C19 C18 C23 116.9(3)
C18 C19 C20 119.8(3)
C19 C20 C21 121.5(3)
C20 C21 C22 119.0(3)
C21 C22 C23 121.0(3)
C18 C23 C22 121.2(3)

loop_
_geom_bond_atom_site_label_1
_geom_bond_atom_site_label_2
_geom_bond_distance
CR C1 1.845(3)
CR C2 1.849(3)
CR C3 1.852(3)
CR C4 2.246(3)
CR C5 2.229(3)
CR C6 2.193(3)
CR C7 2.214(2)
CR C8 2.277(3)
CR C9 2.228(3)
MN N 2.113(2)
MN C16 2.130(3)
MN C18 2.242(3)
MN C24 1.802(3)
MN C25 1.837(3)
MN C26 1.814(3)
C1 O1 1.165(4)
C2 O2 1.158(4)
C3 O3 1.156(4)
C4 C5 1.395(4)
C4 C9 1.418(4)
C4 C10 1.510(4)
C5 C6 1.416(4)
C6 C7 1.428(3)
C7 C8 1.431(4)
C7 C11 1.474(3)
C8 C9 1.422(4)
C8 C16 1.510(4)
C11 N 1.285(3)
C11 O4 1.362(3)
N C12 1.529(3)
C12 C13 1.528(4)
C12 C14 1.515(4)
C12 C15 1.522(5)
C13 O4 1.443(3)
C16 O5 1.437(3)
C16 C18 1.489(4)
O5 C17 1.435(4)
C18 C19 1.428(4)
C18 C23 1.434(4)
C19 C20 1.414(4)
C20 C21 1.374(4)
C21 C22 1.406(5)
C22 C23 1.375(4)
C24 O6 1.156(4)
C25 O7 1.143(4)
C26 O8 1.154(4)
